data_1566132
loop_
_publ_author_name
'Savard, Didier'
'Storr, Tim'
'Leznoff, Daniel B.'

_publ_section_title
;
 Magnetostructural characterization of copper(II) hydroxide dimers and
 coordination polymers coordinated to apical isothiocyanate and
 cyanide-based counteranions
;
_journal_issue 10
_journal_name_full 'Canadian Journal of Chemistry'
_journal_page_first 1021
_journal_page_last 1030
_journal_paper_doi 10.1139/cjc-2014-0186
_journal_volume 92
_journal_year 2014
_chemical_formula_moiety 'C16 H34 Cu2 N8 O2 Pt1 S4'
_chemical_formula_sum 'C16 H34 Cu2 N8 O2 Pt S4'
_chemical_formula_weight 820.94
_space_group_IT_number 2
_space_group_name_Hall '-P 1'
_space_group_name_H-M_alt 'P -1'
_symmetry_cell_setting triclinic
_symmetry_space_group_name_H-M 'P -1'
_cell_angle_alpha 69.455(2)
_cell_angle_beta 68.160(2)
_cell_angle_gamma 86.479(2)
_cell_formula_units_Z 1
_cell_length_a 8.5340(3)
_cell_length_b 9.2598(3)
_cell_length_c 10.3664(3)
_cell_measurement_reflns_used 9952
_cell_measurement_temperature 299(2)
_cell_measurement_theta_max 32.57
_cell_measurement_theta_min 2.58
_cell_volume 709.77(4)
_computing_cell_refinement 'USER DEFINED CELL REFINEMENT'
_computing_data_collection 'USER DEFINED DATA COLLECTION'
_computing_data_reduction 'USER DEFINED DATA REDUCTION'
_computing_molecular_graphics 'USER DEFINED DATA RENDERING'
_computing_publication_material 'CRYSTALS (Betteridge et al., 2003)'
_computing_structure_refinement 'CRYSTALS (Betteridge et al., 2003)'
_computing_structure_solution 'Superflip (Palatinus & Chapuis, 2007)'
_diffrn_ambient_temperature 293
_diffrn_measured_fraction_theta_full 0.995
_diffrn_measured_fraction_theta_max 0.984
_diffrn_measurement_device Serial
_diffrn_measurement_device_type Unknown
_diffrn_measurement_method \w/2\q
_diffrn_radiation_monochromator graphite
_diffrn_radiation_type 'Mo K\a'
_diffrn_radiation_wavelength 0.71073
_diffrn_reflns_av_R_equivalents 0.043
_diffrn_reflns_limit_h_max 13
_diffrn_reflns_limit_h_min -13
_diffrn_reflns_limit_k_max 14
_diffrn_reflns_limit_k_min -14
_diffrn_reflns_limit_l_max 15
_diffrn_reflns_limit_l_min -16
_diffrn_reflns_number 23251
_diffrn_reflns_theta_full 26.819
_diffrn_reflns_theta_max 33.948
_diffrn_reflns_theta_min 2.263
_diffrn_standards_interval_count .
_diffrn_standards_interval_time .
_diffrn_standards_number 0
_exptl_absorpt_coefficient_mu 6.723
_exptl_absorpt_correction_T_max 0.7467
_exptl_absorpt_correction_T_min 0.5514
_exptl_absorpt_correction_type multi-scan
_exptl_absorpt_process_details 'SADABS (Siemens, 1996)'
_exptl_crystal_colour blue
_exptl_crystal_density_diffrn 1.921
_exptl_crystal_density_method 'not measured'
_exptl_crystal_description plate
_exptl_crystal_F_000 402
_exptl_crystal_size_max 0.200
_exptl_crystal_size_mid 0.100
_exptl_crystal_size_min 0.050
_refine_diff_density_max 1.18
_refine_diff_density_min -1.03
_refine_ls_goodness_of_fit_ref 1.0919
_refine_ls_hydrogen_treatment constr
_refine_ls_matrix_type full
_refine_ls_number_parameters 152
_refine_ls_number_reflns 7660
_refine_ls_number_restraints 0
_refine_ls_R_factor_all 0.0587
_refine_ls_R_factor_gt 0.0415
_refine_ls_shift/su_max 0.0008085
_refine_ls_shift/su_mean 0.0000242
_refine_ls_structure_factor_coef F
_refine_ls_weighting_details
;
 Method, part 1, Chebychev polynomial, (Watkin, 1994, Prince, 1982) 
 [weight] = 1.0/[A~0~*T~0~(x)+A~1~*T~1~(x) ... +A~n-1~]*T~n-1~(x)] 
 where A~i~ are the Chebychev coefficients listed below and x= Fcalc/Fmax 
 Method = Robust Weighting (Prince, 1982) 
 W = [weight] * [1-(deltaF/6*sigmaF)^2^]^2^ 
 A~i~ are: 
 0.510 0.527 0.489 0.242 0.144 
;
_refine_ls_weighting_scheme calc
_refine_ls_wR_factor_all 0.0469
_refine_ls_wR_factor_gt 0.0370
_refine_ls_wR_factor_ref 0.0356
_reflns_limit_h_max 13
_reflns_limit_h_min -13
_reflns_limit_k_max 14
_reflns_limit_k_min -14
_reflns_limit_l_max 15
_reflns_limit_l_min -16
_reflns_number_gt 8116
_reflns_number_total 10328
_reflns_threshold_expression I>2.0\s(I)
_oxford_refine_ls_r_factor_ref 0.0390
_oxford_reflns_number_all 10328
_oxford_reflns_threshold_expression_ref I>2.5\s(I)
_cod_data_source_file etd10625_DSavard_supp_003.cif
_cod_data_source_block C16H34Cu2N8O2PtS4
_cod_depositor_comments
;
The following automatic conversions were performed:

data item '_exptl_absorpt_correction_type' value 'Multi-Scan' was
changed to 'multi-scan' in accordance with the built-in table derived
from the CIF Core dictionary named 'cif_core.dic' version 2.4.5 last
updated on 2014-11-21.

data item '_symmetry_cell_setting' value 'Triclinic' was changed to
'triclinic' in accordance with the built-in table derived from the
CIF Core dictionary named 'cif_core.dic' version 2.4.5 last updated
on 2014-11-21.

Automatic conversion script
Id: cif_fix_values 8738 2021-04-28 16:35:53Z antanas 
;
_cod_original_sg_symbol_H-M 'P -1 '
_cod_original_formula_sum 'C16 H34 Cu2 N8 O2 Pt1 S4'
_cod_database_code 1566132

loop_
_symmetry_equiv_pos_as_xyz
x,y,z
-x,-y,-z

loop_
_atom_site_label
_atom_site_type_symbol
_atom_site_fract_x
_atom_site_fract_y
_atom_site_fract_z
_atom_site_U_iso_or_equiv
_atom_site_occupancy
_atom_site_adp_type
_atom_site_refinement_flags_posn
_atom_site_refinement_flags_adp
_atom_site_refinement_flags_occupancy
_atom_site_disorder_assembly
_atom_site_disorder_group
_atom_site_attached_hydrogens
Pt1 Pt 0.5000 0.5000 0.5000 0.0318 1.0000 Uani S . . . . .
Cu1 Cu 1.09916(5) 0.89951(4) -0.07908(4) 0.0350 1.0000 Uani . . . . . .
S1 S 0.76891(13) 0.52279(12) 0.50055(14) 0.0626 1.0000 Uani . . . . . .
S2 S 0.57701(13) 0.71555(13) 0.28384(12) 0.0709 1.0000 Uani . . . . . .
N1 N 0.8323(5) 0.2218(5) 0.6530(4) 0.0704 1.0000 Uani . . . . . .
N2 N 0.8835(5) 0.6711(4) 0.0800(4) 0.0746 1.0000 Uani . . . . . .
N3 N 1.1296(4) 0.8677(3) -0.2717(3) 0.0407 1.0000 Uani . . . . . .
N4 N 1.3090(4) 0.7757(3) -0.0790(3) 0.0432 1.0000 Uani . . . . . .
C1 C 0.8048(5) 0.3440(5) 0.5927(4) 0.0507 1.0000 Uani . . . . . .
C2 C 0.7601(5) 0.6830(4) 0.1679(4) 0.0479 1.0000 Uani . . . . . .
C3 C 0.9705(5) 0.8235(5) -0.2769(4) 0.0579 1.0000 Uani . . . . . .
C4 C 1.2062(6) 1.0111(5) -0.3997(4) 0.0609 1.0000 Uani . . . . . .
C5 C 1.2437(6) 0.7398(5) -0.2756(5) 0.0649 1.0000 Uani . . . . . .
C6 C 1.3827(6) 0.7622(6) -0.2286(5) 0.0675 1.0000 Uani . . . . . .
C7 C 1.4371(6) 0.8560(5) -0.0593(5) 0.0635 1.0000 Uani . . . . . .
C8 C 1.2606(6) 0.6229(5) 0.0392(5) 0.0652 1.0000 Uani . . . . . .
O1 O 1.0791(3) 0.9627(3) 0.0828(3) 0.0505 1.0000 Uani . . . . . .
H11 H 1.0963 0.9100 0.1592 0.061(4) 1.0000 Uiso R . . . . .
H31 H 0.9141 0.7335 -0.1909 0.101(4) 1.0000 Uiso R . . . . .
H32 H 0.9933 0.7999 -0.3659 0.081(4) 1.0000 Uiso R . . . . .
H33 H 0.8989 0.9097 -0.2776 0.102(4) 1.0000 Uiso R . . . . .
H41 H 1.1278 1.0921 -0.3937 0.039(4) 1.0000 Uiso R . . . . .
H42 H 1.2268 0.9928 -0.4907 0.097(4) 1.0000 Uiso R . . . . .
H43 H 1.3115 1.0428 -0.4017 0.106(4) 1.0000 Uiso R . . . . .
H51 H 1.2973 0.7829 -0.3824 0.094(4) 1.0000 Uiso R . . . . .
H52 H 1.1847 0.6382 -0.2188 0.119(4) 1.0000 Uiso R . . . . .
H61 H 1.4181 0.6601 -0.1934 0.101(4) 1.0000 Uiso R . . . . .
H62 H 1.4652 0.8466 -0.3006 0.067(4) 1.0000 Uiso R . . . . .
H71 H 1.4678 0.9585 -0.1352 0.069(4) 1.0000 Uiso R . . . . .
H72 H 1.5366 0.7988 -0.0705 0.084(4) 1.0000 Uiso R . . . . .
H73 H 1.3918 0.8619 0.0388 0.096(4) 1.0000 Uiso R . . . . .
H81 H 1.1858 0.5659 0.0227 0.058(4) 1.0000 Uiso R . . . . .
H82 H 1.3600 0.5686 0.0413 0.086(4) 1.0000 Uiso R . . . . .
H83 H 1.2037 0.6379 0.1311 0.090(4) 1.0000 Uiso R . . . . .

loop_
_atom_site_aniso_label
_atom_site_aniso_U_11
_atom_site_aniso_U_22
_atom_site_aniso_U_33
_atom_site_aniso_U_23
_atom_site_aniso_U_13
_atom_site_aniso_U_12
Pt1 0.03248(9) 0.03067(9) 0.02821(8) -0.00834(6) -0.00986(6) 0.00781(6)
Cu1 0.0469(2) 0.03460(19) 0.02948(17) -0.01565(15) -0.01892(16) 0.01632(16)
S1 0.0493(5) 0.0558(6) 0.0779(7) -0.0068(5) -0.0342(5) 0.0022(4)
S2 0.0523(6) 0.0630(6) 0.0533(6) 0.0132(5) -0.0060(4) 0.0188(5)
N1 0.070(2) 0.082(3) 0.058(2) -0.0183(18) -0.0332(18) 0.037(2)
N2 0.077(3) 0.064(2) 0.0487(19) -0.0039(16) -0.0020(18) 0.0053(19)
N3 0.0522(16) 0.0434(14) 0.0304(12) -0.0176(11) -0.0167(11) 0.0134(12)
N4 0.0495(16) 0.0442(15) 0.0416(14) -0.0188(12) -0.0219(12) 0.0179(12)
C1 0.0427(18) 0.073(2) 0.0407(17) -0.0199(17) -0.0216(15) 0.0162(17)
C2 0.051(2) 0.0385(17) 0.0397(16) 0.0006(13) -0.0129(15) -0.0059(14)
C3 0.067(3) 0.068(3) 0.050(2) -0.0308(19) -0.0260(19) 0.008(2)
C4 0.073(3) 0.065(2) 0.0349(17) -0.0103(17) -0.0171(17) 0.003(2)
C5 0.087(3) 0.074(3) 0.057(2) -0.046(2) -0.037(2) 0.046(2)
C6 0.069(3) 0.094(3) 0.049(2) -0.040(2) -0.0263(19) 0.046(2)
C7 0.064(3) 0.061(2) 0.070(3) -0.021(2) -0.035(2) 0.013(2)
C8 0.079(3) 0.046(2) 0.068(3) -0.0120(19) -0.034(2) 0.022(2)
O1 0.0768(17) 0.0537(14) 0.0424(12) -0.0297(11) -0.0388(12) 0.0390(13)

loop_
_geom_angle_atom_site_label_1
_geom_angle_site_symmetry_1
_geom_angle_atom_site_label_2
_geom_angle_site_symmetry_2
_geom_angle_atom_site_label_3
_geom_angle_site_symmetry_3
_geom_angle
_geom_angle_publ_flag
S1 2_666 Pt1 . S2 2_666 88.58(4) yes
S1 2_666 Pt1 . S1 . 179.995 yes
S2 2_666 Pt1 . S1 . 91.42(4) yes
S1 2_666 Pt1 . S2 . 91.42(4) yes
S2 2_666 Pt1 . S2 . 179.995 yes
S1 . Pt1 . S2 . 88.58(4) yes
Cu1 2_775 Cu1 . O1 2_775 39.54(7) yes
Cu1 2_775 Cu1 . N2 . 93.15(9) yes
O1 2_775 Cu1 . N2 . 90.58(13) yes
Cu1 2_775 Cu1 . N3 . 135.06(8) yes
O1 2_775 Cu1 . N3 . 95.99(10) yes
N2 . Cu1 . N3 . 93.46(13) yes
Cu1 2_775 Cu1 . N4 . 136.29(8) yes
O1 2_775 Cu1 . N4 . 172.68(12) yes
N2 . Cu1 . N4 . 95.94(13) yes
N3 . Cu1 . N4 . 86.96(11) yes
Cu1 2_775 Cu1 . C5 . 165.87(9) yes
O1 2_775 Cu1 . C5 . 126.37(11) yes
N2 . Cu1 . C5 . 87.46(14) yes
N3 . Cu1 . C5 . 30.91(11) yes
N4 . Cu1 . C5 . 57.50(12) yes
Cu1 2_775 Cu1 . C6 . 160.01(11) yes
O1 2_775 Cu1 . C6 . 150.49(11) yes
N2 . Cu1 . C6 . 102.32(15) yes
N3 . Cu1 . C6 . 57.26(11) yes
N4 . Cu1 . C6 . 30.35(11) yes
Cu1 2_775 Cu1 . O1 . 39.94(7) yes
O1 2_775 Cu1 . O1 . 79.48(10) yes
N2 . Cu1 . O1 . 94.28(13) yes
N3 . Cu1 . O1 . 171.06(11) yes
N4 . Cu1 . O1 . 96.66(10) yes
C5 . Cu1 . C6 . 30.56(13) yes
C5 . Cu1 . O1 . 154.11(11) yes
C6 . Cu1 . O1 . 125.01(12) yes
Pt1 . S1 . C1 . 105.14(14) yes
Pt1 . S2 . C2 . 106.52(12) yes
Cu1 . N2 . C2 . 120.4(3) yes
Cu1 . N3 . C3 . 113.4(2) yes
Cu1 . N3 . C4 . 110.0(2) yes
C3 . N3 . C4 . 107.9(3) yes
Cu1 . N3 . C5 . 104.3(2) yes
C3 . N3 . C5 . 109.6(3) yes
C4 . N3 . C5 . 111.6(3) yes
Cu1 . N4 . C6 . 105.1(2) yes
Cu1 . N4 . C7 . 112.6(2) yes
C6 . N4 . C7 . 108.6(3) yes
Cu1 . N4 . C8 . 110.9(2) yes
C6 . N4 . C8 . 111.3(3) yes
C7 . N4 . C8 . 108.4(3) yes
S1 . C1 . N1 . 178.5(4) yes
S2 . C2 . N2 . 174.5(3) yes
N3 . C3 . H31 . 109.6 no
N3 . C3 . H32 . 110.0 no
H31 . C3 . H32 . 109.1 no
N3 . C3 . H33 . 108.6 no
H31 . C3 . H33 . 109.9 no
H32 . C3 . H33 . 109.6 no
N3 . C4 . H41 . 109.4 no
N3 . C4 . H42 . 109.3 no
H41 . C4 . H42 . 108.6 no
N3 . C4 . H43 . 110.6 no
H41 . C4 . H43 . 110.5 no
H42 . C4 . H43 . 108.4 no
N3 . C5 . Cu1 . 44.75(14) yes
N3 . C5 . C6 . 110.3(3) yes
Cu1 . C5 . C6 . 76.1(2) yes
N3 . C5 . H51 . 92.1 no
Cu1 . C5 . H51 . 127.6 no
C6 . C5 . H51 . 102.0 no
N3 . C5 . H52 . 113.3 no
Cu1 . C5 . H52 . 102.0 no
C6 . C5 . H52 . 111.6 no
H51 . C5 . H52 . 125.5 no
C5 . C6 . N4 . 109.5(3) yes
C5 . C6 . Cu1 . 73.3(2) yes
N4 . C6 . Cu1 . 44.53(14) yes
C5 . C6 . H61 . 104.4 no
N4 . C6 . H61 . 94.6 no
Cu1 . C6 . H61 . 128.7 no
C5 . C6 . H62 . 113.7 no
N4 . C6 . H62 . 112.7 no
Cu1 . C6 . H62 . 106.0 no
H61 . C6 . H62 . 120.1 no
N4 . C7 . H71 . 109.2 no
N4 . C7 . H72 . 109.1 no
H71 . C7 . H72 . 108.7 no
N4 . C7 . H73 . 109.2 no
H71 . C7 . H73 . 111.0 no
H72 . C7 . H73 . 109.6 no
N4 . C8 . H81 . 109.4 no
N4 . C8 . H82 . 110.0 no
H81 . C8 . H82 . 110.6 no
N4 . C8 . H83 . 107.9 no
H81 . C8 . H83 . 109.2 no
H82 . C8 . H83 . 109.7 no
Cu1 2_775 O1 . Cu1 . 100.52(10) yes
Cu1 2_775 O1 . H11 . 124.5 no
Cu1 . O1 . H11 . 126.4 no

loop_
_geom_bond_atom_site_label_1
_geom_bond_site_symmetry_1
_geom_bond_atom_site_label_2
_geom_bond_site_symmetry_2
_geom_bond_distance
_geom_bond_publ_flag
Pt1 . S1 2_666 2.3198(10) yes
Pt1 . S2 2_666 2.3159(9) yes
Pt1 . S1 . 2.3198(10) yes
Pt1 . S2 . 2.3159(9) yes
Cu1 . Cu1 2_775 2.9506(7) yes
Cu1 . O1 2_775 1.927(2) yes
Cu1 . N2 . 2.521(4) yes
Cu1 . N3 . 2.040(3) yes
Cu1 . N4 . 2.066(3) yes
Cu1 . C5 . 2.807(3) yes
Cu1 . C6 . 2.844(4) yes
Cu1 . O1 . 1.911(2) yes
S1 . C1 . 1.671(4) yes
S2 . C2 . 1.666(4) yes
N1 . C1 . 1.143(5) yes
N2 . C2 . 1.137(5) yes
N3 . C3 . 1.466(5) yes
N3 . C4 . 1.475(5) yes
N3 . C5 . 1.488(4) yes
N4 . C6 . 1.488(5) yes
N4 . C7 . 1.470(5) yes
N4 . C8 . 1.468(5) yes
C3 . H31 . 0.964 no
C3 . H32 . 0.970 no
C3 . H33 . 0.974 no
C4 . H41 . 0.977 no
C4 . H42 . 0.966 no
C4 . H43 . 0.954 no
C5 . C6 . 1.489(6) yes
C5 . H51 . 0.964 no
C5 . H52 . 0.966 no
C6 . H61 . 0.961 no
C6 . H62 . 0.965 no
C7 . H71 . 0.970 no
C7 . H72 . 0.964 no
C7 . H73 . 0.965 no
C8 . H81 . 0.948 no
C8 . H82 . 0.963 no
C8 . H83 . 0.951 no
O1 . H11 . 0.833 no
